data_4027959
loop_
_publ_author_name
'Catherine Gomez'
'Maxime Gicquel'
'Jean-Christophe Carry'
'Laurent Schio'
'Pascal Retailleau'
'Arnaud Voituriez'
'Angela Marinetti'

_publ_contact_author_address
;Centre de Recherche de Gif
Institut de Chimie des Substances Naturelles
UPR2301-CNRS
1 avenue de la Terrasse
91198 Gif sur Yvette
France
;
_publ_contact_author_email angela.marinetti@icsn.cnrs-gif.fr
_publ_contact_author_fax +33169077247
_publ_contact_author_name
;
'MARINETTI, Angela'
;
_publ_contact_author_phone +33169823036
_publ_section_title
;
 Phosphine-Catalyzed Synthesis of 3,3-Spirocyclopenteneoxindoles from
 \g-Substituted Allenoates: Systematic Studies and Targeted Applications
;
_journal_name_full 'Journal of Organic Chemistry'
_journal_page_first 1488
_journal_page_last 1496
_journal_paper_doi 10.1021/jo302460d
_journal_volume 78
_journal_year 2013
_chemical_formula_moiety 'C28 H28 Cl2 F N O4'
_chemical_formula_sum 'C28 H28 Cl2 F N O4'
_chemical_formula_weight 532.41
_chemical_name_systematic
; 
 ? 
;
_space_group_IT_number 2
_symmetry_cell_setting triclinic
_symmetry_space_group_name_Hall '-P 1'
_symmetry_space_group_name_H-M 'P -1'
_atom_sites_solution_hydrogens difmap
_atom_sites_solution_primary direct
_atom_sites_solution_secondary difmap
_audit_creation_method SHELXL-97
_cell_angle_alpha 81.087(3)
_cell_angle_beta 72.553(5)
_cell_angle_gamma 74.450(4)
_cell_formula_units_Z 2
_cell_length_a 10.868(2)
_cell_length_b 10.960(3)
_cell_length_c 12.176(3)
_cell_measurement_reflns_used 3482
_cell_measurement_temperature 293(2)
_cell_measurement_theta_max 23.817
_cell_measurement_theta_min 0.407
_cell_volume 1328.6(5)
_computing_cell_refinement 'DENZO (Otwinowski & Minor, 1997); COLLECT (Nonius B.V., 1999)'
_computing_data_collection 'DENZO (Otwinowski & Minor, 1997); COLLECT (Nonius B.V., 1999)'
_computing_data_reduction 'SCALEPACK (Otwinowski & Minor, 1997)'
_computing_molecular_graphics 'PLATON (Spek, 2003)'
_computing_publication_material 'SHELXL97 (Sheldrick, 2008)'
_computing_structure_refinement 'SHELXL97 (Sheldrick, 2008); CRYSTALBUILDER (Welter, 2006)'
_computing_structure_solution 'SHELXS97 (Sheldrick, 2008)'
_diffrn_ambient_temperature 293(2)
_diffrn_detector_area_resol_mean 9
_diffrn_measured_fraction_theta_full 0.981
_diffrn_measured_fraction_theta_max 0.981
_diffrn_measurement_device_type 'Nonius kappa-CCD diffractometer'
_diffrn_measurement_method 'phi and omega scans'
_diffrn_radiation_monochromator graphite
_diffrn_radiation_type MoK\a
_diffrn_radiation_wavelength 0.71070
_diffrn_reflns_av_R_equivalents 0.0345
_diffrn_reflns_av_sigmaI/netI 0.0511
_diffrn_reflns_limit_h_max 12
_diffrn_reflns_limit_h_min -12
_diffrn_reflns_limit_k_max 12
_diffrn_reflns_limit_k_min -12
_diffrn_reflns_limit_l_max 12
_diffrn_reflns_limit_l_min -13
_diffrn_reflns_number 9674
_diffrn_reflns_theta_full 23.80
_diffrn_reflns_theta_max 23.80
_diffrn_reflns_theta_min 1.76
_diffrn_source 'fine-focus sealed tube'
_diffrn_source_type 'Nonius Kappa CCD'
_diffrn_standards_number 0
_exptl_absorpt_coefficient_mu 0.286
_exptl_absorpt_correction_T_max 0.98
_exptl_absorpt_correction_T_min 0.93
_exptl_absorpt_correction_type multi-scan
_exptl_absorpt_process_details 'Scalepack (Otwinowski & Minor, 1997)'
_exptl_crystal_colour colourless
_exptl_crystal_density_diffrn 1.331
_exptl_crystal_description platelet
_exptl_crystal_F_000 556
_exptl_crystal_size_max 0.32
_exptl_crystal_size_mid 0.26
_exptl_crystal_size_min 0.06
_refine_diff_density_max 0.484
_refine_diff_density_min -0.448
_refine_diff_density_rms 0.053
_refine_ls_extinction_coef 0.030(5)
_refine_ls_extinction_expression Fc^*^=kFc[1+0.001xFc^2^\l^3^/sin(2\q)]^-1/4^
_refine_ls_extinction_method SHELXL
_refine_ls_goodness_of_fit_ref 1.028
_refine_ls_hydrogen_treatment constr
_refine_ls_matrix_type full
_refine_ls_number_parameters 331
_refine_ls_number_reflns 4003
_refine_ls_number_restraints 0
_refine_ls_restrained_S_all 1.028
_refine_ls_R_factor_all 0.0950
_refine_ls_R_factor_gt 0.0653
_refine_ls_shift/su_max 0.000
_refine_ls_shift/su_mean 0.000
_refine_ls_structure_factor_coef Fsqd
_refine_ls_weighting_details 'calc w=1/[\s^2^(Fo^2^)+(0.0946P)^2^+1.0309P] where P=(Fo^2^+2Fc^2^)/3'
_refine_ls_weighting_scheme calc
_refine_ls_wR_factor_gt 0.1710
_refine_ls_wR_factor_ref 0.1960
_reflns_number_gt 2758
_reflns_number_total 4005
_reflns_threshold_expression >2sigma(I)
_cod_data_source_file jo302460d_si_002_5.cif
_cod_data_source_block compound_10-B_ccdc_890166
_cod_database_code 4027959

loop_
_symmetry_equiv_pos_as_xyz
'x, y, z'
'-x, -y, -z'

loop_
_atom_site_label
_atom_site_type_symbol
_atom_site_fract_x
_atom_site_fract_y
_atom_site_fract_z
_atom_site_U_iso_or_equiv
_atom_site_adp_type
_atom_site_occupancy
_atom_site_symmetry_multiplicity
_atom_site_calc_flag
_atom_site_refinement_flags
Cl1 Cl 0.33913(16) -0.43353(11) 0.90160(14) 0.1053(6) Uani 1 1 d .
Cl2 Cl -0.43216(12) 0.22745(17) 0.75893(15) 0.1158(6) Uani 1 1 d .
F1 F 0.1470(2) -0.1938(2) 0.8859(2) 0.0759(7) Uani 1 1 d .
O1 O 0.1459(3) 0.1359(3) 1.0937(2) 0.0759(9) Uani 1 1 d .
O2 O 0.1814(3) 0.3259(2) 1.0159(2) 0.0635(7) Uani 1 1 d .
O1' O 0.2865(3) -0.0822(3) 0.6369(3) 0.0756(8) Uani 1 1 d .
O2' O -0.0553(4) -0.1352(4) 0.5886(3) 0.1077(13) Uani 1 1 d .
N1' N 0.0588(3) -0.0381(3) 0.6601(3) 0.0578(8) Uani 1 1 d .
C1 C 0.1396(3) 0.0921(3) 0.7476(3) 0.0468(8) Uani 1 1 d .
C2 C 0.1642(3) 0.0564(3) 0.8715(3) 0.0457(8) Uani 1 1 d .
H2 H 0.0829 0.0406 0.9276 0.055 Uiso 1 1 calc R
C3 C 0.1867(3) 0.1799(3) 0.8925(3) 0.0465(8) Uani 1 1 d .
C4 C 0.2229(3) 0.2500(3) 0.7945(3) 0.0453(8) Uani 1 1 d .
H4 H 0.2438 0.3278 0.7907 0.054 Uiso 1 1 calc R
C5 C 0.2264(3) 0.1898(3) 0.6903(3) 0.0473(9) Uani 1 1 d .
H5 H 0.3176 0.1417 0.6592 0.057 Uiso 1 1 calc R
C6 C 0.1836(4) 0.2772(4) 0.5917(3) 0.0546(9) Uani 1 1 d .
H6A H 0.1212 0.3528 0.6239 0.066 Uiso 1 1 calc R
H6B H 0.1359 0.2346 0.5599 0.066 Uiso 1 1 calc R
C7 C 0.2916(4) 0.3192(4) 0.4922(4) 0.0701(12) Uani 1 1 d .
C8 C 0.3691(7) 0.3877(7) 0.5367(6) 0.139(3) Uani 1 1 d .
H8A H 0.3085 0.4511 0.5857 0.209 Uiso 1 1 calc R
H8B H 0.4250 0.4276 0.4726 0.209 Uiso 1 1 calc R
H8C H 0.4230 0.3277 0.5798 0.209 Uiso 1 1 calc R
C9 C 0.2230(6) 0.4120(5) 0.4082(4) 0.0997(17) Uani 1 1 d .
H9A H 0.1722 0.4881 0.4449 0.149 Uiso 1 1 calc R
H9B H 0.1651 0.3730 0.3869 0.149 Uiso 1 1 calc R
H9C H 0.2889 0.4327 0.3403 0.149 Uiso 1 1 calc R
C10 C 0.3784(6) 0.2047(7) 0.4283(5) 0.135(3) Uani 1 1 d .
H10A H 0.4190 0.1433 0.4801 0.203 Uiso 1 1 calc R
H10B H 0.4460 0.2308 0.3650 0.203 Uiso 1 1 calc R
H10C H 0.3250 0.1675 0.3993 0.203 Uiso 1 1 calc R
C11 C 0.2801(3) -0.0555(3) 0.8812(3) 0.0476(8) Uani 1 1 d .
C12 C 0.2653(4) -0.1776(3) 0.8884(3) 0.0554(10) Uani 1 1 d .
C13 C 0.3657(4) -0.2840(4) 0.8969(4) 0.0665(11) Uani 1 1 d .
C14 C 0.4854(4) -0.2680(4) 0.9018(4) 0.0749(13) Uani 1 1 d .
H14 H 0.5536 -0.3384 0.9091 0.090 Uiso 1 1 calc R
C15 C 0.5030(4) -0.1484(4) 0.8958(4) 0.0737(12) Uani 1 1 d .
H15 H 0.5837 -0.1374 0.8991 0.088 Uiso 1 1 calc R
C16 C 0.4015(4) -0.0430(4) 0.8850(3) 0.0601(10) Uani 1 1 d .
H16 H 0.4157 0.0378 0.8801 0.072 Uiso 1 1 calc R
C17 C 0.1694(3) 0.2088(3) 1.0103(3) 0.0505(9) Uani 1 1 d .
C18 C 0.1497(4) 0.3679(4) 1.1316(4) 0.0696(12) Uani 1 1 d .
H18A H 0.2007 0.4288 1.1301 0.084 Uiso 1 1 calc R
H18B H 0.1733 0.2958 1.1846 0.084 Uiso 1 1 calc R
C19 C 0.0075(5) 0.4268(5) 1.1713(5) 0.0897(15) Uani 1 1 d .
H19A H -0.0166 0.4952 1.1164 0.135 Uiso 1 1 calc R
H19B H -0.0114 0.4591 1.2450 0.135 Uiso 1 1 calc R
H19C H -0.0426 0.3645 1.1786 0.135 Uiso 1 1 calc R
C6' C -0.2679(4) 0.1941(5) 0.7596(4) 0.0707(12) Uani 1 1 d .
C5' C -0.2258(4) 0.2719(4) 0.8086(4) 0.0683(12) Uani 1 1 d .
H5' H -0.2855 0.3431 0.8422 0.082 Uiso 1 1 calc R
C7' C -0.1833(5) 0.0864(4) 0.7089(4) 0.0707(13) Uani 1 1 d .
H7' H -0.2137 0.0325 0.6767 0.085 Uiso 1 1 calc R
C4' C -0.0947(3) 0.2463(4) 0.8092(3) 0.0566(10) Uani 1 1 d .
H4' H -0.0660 0.2996 0.8436 0.068 Uiso 1 1 calc R
C9' C 0.0483(6) -0.1360(4) 0.6047(4) 0.0768(13) Uani 1 1 d .
C10' C 0.1695(7) -0.2394(5) 0.5691(5) 0.1048(19) Uani 1 1 d .
H10D H 0.1490 -0.3024 0.5353 0.157 Uiso 1 1 calc R
H10E H 0.2001 -0.2777 0.6355 0.157 Uiso 1 1 calc R
H10F H 0.2376 -0.2046 0.5135 0.157 Uiso 1 1 calc R
C8' C -0.0500(4) 0.0628(3) 0.7083(3) 0.0540(10) Uani 1 1 d .
C3' C -0.0061(3) 0.1408(3) 0.7582(3) 0.0507(9) Uani 1 1 d .
C2' C 0.1761(4) -0.0206(3) 0.6755(3) 0.0536(9) Uani 1 1 d .

loop_
_atom_site_aniso_label
_atom_site_aniso_U_11
_atom_site_aniso_U_22
_atom_site_aniso_U_33
_atom_site_aniso_U_23
_atom_site_aniso_U_13
_atom_site_aniso_U_12
Cl1 0.1365(12) 0.0492(7) 0.1282(12) 0.0012(7) -0.0447(10) -0.0130(7)
Cl2 0.0582(7) 0.1545(14) 0.1420(14) 0.0291(11) -0.0489(8) -0.0356(8)
F1 0.0725(15) 0.0631(14) 0.1028(19) 0.0054(13) -0.0343(13) -0.0289(12)
O1 0.106(2) 0.0711(19) 0.0490(17) 0.0044(15) -0.0244(16) -0.0196(17)
O2 0.0810(19) 0.0615(16) 0.0485(16) -0.0121(12) -0.0148(13) -0.0165(14)
O1' 0.070(2) 0.0685(18) 0.083(2) -0.0246(16) -0.0157(16) -0.0022(16)
O2' 0.133(3) 0.115(3) 0.114(3) -0.021(2) -0.058(3) -0.060(3)
N1' 0.077(2) 0.0514(18) 0.058(2) 0.0020(15) -0.0313(17) -0.0242(17)
C1 0.0469(19) 0.0477(19) 0.049(2) -0.0042(16) -0.0169(16) -0.0118(16)
C2 0.0427(18) 0.0496(19) 0.046(2) 0.0003(15) -0.0127(15) -0.0134(15)
C3 0.0413(18) 0.0498(19) 0.048(2) -0.0061(16) -0.0142(15) -0.0057(15)
C4 0.0426(18) 0.0482(19) 0.048(2) -0.0019(16) -0.0165(15) -0.0118(16)
C5 0.0432(19) 0.052(2) 0.047(2) -0.0044(16) -0.0110(15) -0.0125(16)
C6 0.060(2) 0.060(2) 0.046(2) -0.0043(17) -0.0170(17) -0.0148(18)
C7 0.068(3) 0.090(3) 0.053(2) 0.012(2) -0.017(2) -0.030(2)
C8 0.150(5) 0.201(7) 0.118(5) 0.079(5) -0.080(4) -0.131(6)
C9 0.132(5) 0.116(4) 0.066(3) 0.030(3) -0.046(3) -0.053(4)
C10 0.104(4) 0.175(7) 0.068(4) 0.003(4) 0.020(3) 0.009(4)
C11 0.0468(19) 0.049(2) 0.044(2) 0.0002(15) -0.0133(15) -0.0083(16)
C12 0.058(2) 0.053(2) 0.055(2) 0.0042(17) -0.0187(18) -0.0139(19)
C13 0.079(3) 0.049(2) 0.063(3) 0.0025(19) -0.019(2) -0.006(2)
C14 0.062(3) 0.066(3) 0.079(3) -0.003(2) -0.018(2) 0.010(2)
C15 0.049(2) 0.082(3) 0.086(3) -0.006(2) -0.024(2) -0.002(2)
C16 0.050(2) 0.063(2) 0.068(3) -0.007(2) -0.0174(19) -0.0125(19)
C17 0.049(2) 0.055(2) 0.047(2) -0.0012(18) -0.0169(16) -0.0083(17)
C18 0.076(3) 0.081(3) 0.057(3) -0.027(2) -0.022(2) -0.011(2)
C19 0.083(3) 0.094(3) 0.086(3) -0.033(3) -0.021(3) 0.002(3)
C6' 0.056(2) 0.083(3) 0.075(3) 0.021(2) -0.028(2) -0.025(2)
C5' 0.049(2) 0.078(3) 0.070(3) 0.005(2) -0.015(2) -0.009(2)
C7' 0.082(3) 0.080(3) 0.073(3) 0.023(2) -0.044(2) -0.047(3)
C4' 0.042(2) 0.062(2) 0.064(2) -0.0058(19) -0.0138(17) -0.0093(18)
C9' 0.119(4) 0.065(3) 0.064(3) 0.001(2) -0.039(3) -0.039(3)
C10' 0.167(6) 0.068(3) 0.093(4) -0.021(3) -0.047(4) -0.029(4)
C8' 0.062(2) 0.055(2) 0.053(2) 0.0094(18) -0.0279(19) -0.0227(19)
C3' 0.050(2) 0.056(2) 0.048(2) 0.0055(17) -0.0188(17) -0.0159(18)
C2' 0.063(2) 0.050(2) 0.048(2) -0.0005(17) -0.0194(19) -0.0116(19)

loop_
_atom_type_symbol
_atom_type_description
_atom_type_scat_dispersion_real
_atom_type_scat_dispersion_imag
_atom_type_scat_source
C C 0.0033 0.0016 'International Tables Vol C Tables 4.2.6.8 and 6.1.1.4'
H H 0.0000 0.0000 'International Tables Vol C Tables 4.2.6.8 and 6.1.1.4'
N N 0.0061 0.0033 'International Tables Vol C Tables 4.2.6.8 and 6.1.1.4'
O O 0.0106 0.0060 'International Tables Vol C Tables 4.2.6.8 and 6.1.1.4'
F F 0.0171 0.0103 'International Tables Vol C Tables 4.2.6.8 and 6.1.1.4'
Cl Cl 0.1484 0.1585 'International Tables Vol C Tables 4.2.6.8 and 6.1.1.4'

loop_
_geom_angle_atom_site_label_1
_geom_angle_atom_site_label_2
_geom_angle_atom_site_label_3
_geom_angle
C17 O2 C18 116.5(3)
C9' N1' C2' 126.3(4)
C9' N1' C8' 124.5(4)
C2' N1' C8' 109.2(3)
C3' C1 C2' 102.3(3)
C3' C1 C5 115.2(3)
C2' C1 C5 111.7(3)
C3' C1 C2 110.2(3)
C2' C1 C2 114.3(3)
C5 C1 C2 103.5(3)
C3 C2 C11 112.1(3)
C3 C2 C1 100.2(3)
C11 C2 C1 116.1(3)
C3 C2 H2 109.3
C11 C2 H2 109.3
C1 C2 H2 109.3
C4 C3 C17 128.1(3)
C4 C3 C2 111.9(3)
C17 C3 C2 120.0(3)
C3 C4 C5 112.6(3)
C3 C4 H4 123.7
C5 C4 H4 123.7
C4 C5 C6 117.7(3)
C4 C5 C1 101.0(3)
C6 C5 C1 114.5(3)
C4 C5 H5 107.7
C6 C5 H5 107.7
C1 C5 H5 107.7
C5 C6 C7 117.6(3)
C5 C6 H6A 107.9
C7 C6 H6A 107.9
C5 C6 H6B 107.9
C7 C6 H6B 107.9
H6A C6 H6B 107.2
C10 C7 C8 113.1(5)
C10 C7 C6 109.1(4)
C8 C7 C6 110.3(4)
C10 C7 C9 107.8(4)
C8 C7 C9 108.8(4)
C6 C7 C9 107.6(4)
C7 C8 H8A 109.5
C7 C8 H8B 109.5
H8A C8 H8B 109.5
C7 C8 H8C 109.5
H8A C8 H8C 109.5
H8B C8 H8C 109.5
C7 C9 H9A 109.5
C7 C9 H9B 109.5
H9A C9 H9B 109.5
C7 C9 H9C 109.5
H9A C9 H9C 109.5
H9B C9 H9C 109.5
C7 C10 H10A 109.5
C7 C10 H10B 109.5
H10A C10 H10B 109.5
C7 C10 H10C 109.5
H10A C10 H10C 109.5
H10B C10 H10C 109.5
C16 C11 C12 116.5(3)
C16 C11 C2 123.9(3)
C12 C11 C2 119.6(3)
F1 C12 C11 118.2(3)
F1 C12 C13 118.6(3)
C11 C12 C13 123.1(4)
C14 C13 C12 118.8(4)
C14 C13 Cl1 121.4(3)
C12 C13 Cl1 119.8(3)
C15 C14 C13 119.6(4)
C15 C14 H14 120.2
C13 C14 H14 120.2
C14 C15 C16 120.5(4)
C14 C15 H15 119.8
C16 C15 H15 119.8
C11 C16 C15 121.5(4)
C11 C16 H16 119.2
C15 C16 H16 119.2
O1 C17 O2 123.1(3)
O1 C17 C3 123.8(3)
O2 C17 C3 113.1(3)
O2 C18 C19 110.0(4)
O2 C18 H18A 109.7
C19 C18 H18A 109.7
O2 C18 H18B 109.7
C19 C18 H18B 109.7
H18A C18 H18B 108.2
C18 C19 H19A 109.5
C18 C19 H19B 109.5
H19A C19 H19B 109.5
C18 C19 H19C 109.5
H19A C19 H19C 109.5
H19B C19 H19C 109.5
C5' C6' C7' 122.3(4)
C5' C6' Cl2 119.9(4)
C7' C6' Cl2 117.8(4)
C6' C5' C4' 120.3(4)
C6' C5' H5' 119.8
C4' C5' H5' 119.8
C6' C7' C8' 116.8(4)
C6' C7' H7' 121.6
C8' C7' H7' 121.6
C5' C4' C3' 119.5(4)
C5' C4' H4' 120.2
C3' C4' H4' 120.2
O2' C9' N1' 120.1(5)
O2' C9' C10' 122.6(4)
N1' C9' C10' 117.3(5)
C9' C10' H10D 109.5
C9' C10' H10E 109.5
H10D C10' H10E 109.5
C9' C10' H10F 109.5
H10D C10' H10F 109.5
H10E C10' H10F 109.5
C3' C8' C7' 121.5(4)
C3' C8' N1' 109.5(3)
C7' C8' N1' 129.0(4)
C8' C3' C4' 119.6(3)
C8' C3' C1 110.4(3)
C4' C3' C1 130.0(3)
O1' C2' N1' 126.2(4)
O1' C2' C1 125.5(3)
N1' C2' C1 108.3(3)

loop_
_geom_bond_atom_site_label_1
_geom_bond_atom_site_label_2
_geom_bond_distance
Cl1 C13 1.728(4)
Cl2 C6' 1.726(4)
F1 C12 1.354(4)
O1 C17 1.198(4)
O2 C17 1.339(4)
O2 C18 1.462(5)
O1' C2' 1.202(4)
O2' C9' 1.197(6)
N1' C9' 1.399(5)
N1' C2' 1.407(5)
N1' C8' 1.431(5)
C1 C3' 1.501(5)
C1 C2' 1.522(5)
C1 C5 1.562(5)
C1 C2 1.583(5)
C2 C3 1.509(5)
C2 C11 1.523(5)
C2 H2 0.9800
C3 C4 1.329(5)
C3 C17 1.463(5)
C4 C5 1.504(5)
C4 H4 0.9300
C5 C6 1.522(5)
C5 H5 0.9800
C6 C7 1.523(5)
C6 H6A 0.9700
C6 H6B 0.9700
C7 C10 1.516(8)
C7 C8 1.518(7)
C7 C9 1.538(6)
C8 H8A 0.9600
C8 H8B 0.9600
C8 H8C 0.9600
C9 H9A 0.9600
C9 H9B 0.9600
C9 H9C 0.9600
C10 H10A 0.9600
C10 H10B 0.9600
C10 H10C 0.9600
C11 C16 1.376(5)
C11 C12 1.377(5)
C12 C13 1.382(5)
C13 C14 1.378(6)
C14 C15 1.363(6)
C14 H14 0.9300
C15 C16 1.388(6)
C15 H15 0.9300
C16 H16 0.9300
C18 C19 1.467(6)
C18 H18A 0.9700
C18 H18B 0.9700
C19 H19A 0.9600
C19 H19B 0.9600
C19 H19C 0.9600
C6' C5' 1.350(6)
C6' C7' 1.387(6)
C5' C4' 1.378(5)
C5' H5' 0.9300
C7' C8' 1.400(5)
C7' H7' 0.9300
C4' C3' 1.385(5)
C4' H4' 0.9300
C9' C10' 1.489(7)
C10' H10D 0.9600
C10' H10E 0.9600
C10' H10F 0.9600
C8' C3' 1.372(5)

loop_
_geom_torsion_atom_site_label_1
_geom_torsion_atom_site_label_2
_geom_torsion_atom_site_label_3
_geom_torsion_atom_site_label_4
_geom_torsion
C3' C1 C2 C3 -92.6(3)
C2' C1 C2 C3 152.9(3)
C5 C1 C2 C3 31.2(3)
C3' C1 C2 C11 146.5(3)
C2' C1 C2 C11 32.0(4)
C5 C1 C2 C11 -89.7(3)
C11 C2 C3 C4 102.2(3)
C1 C2 C3 C4 -21.5(4)
C11 C2 C3 C17 -77.0(4)
C1 C2 C3 C17 159.2(3)
C17 C3 C4 C5 -178.6(3)
C2 C3 C4 C5 2.2(4)
C3 C4 C5 C6 143.8(3)
C3 C4 C5 C1 18.4(4)
C3' C1 C5 C4 90.3(3)
C2' C1 C5 C4 -153.6(3)
C2 C1 C5 C4 -30.1(3)
C3' C1 C5 C6 -37.3(4)
C2' C1 C5 C6 78.9(4)
C2 C1 C5 C6 -157.7(3)
C4 C5 C6 C7 94.9(4)
C1 C5 C6 C7 -146.7(3)
C5 C6 C7 C10 66.5(5)
C5 C6 C7 C8 -58.2(6)
C5 C6 C7 C9 -176.8(4)
C3 C2 C11 C16 -12.4(5)
C1 C2 C11 C16 101.9(4)
C3 C2 C11 C12 166.7(3)
C1 C2 C11 C12 -79.0(4)
C16 C11 C12 F1 179.5(3)
C2 C11 C12 F1 0.4(5)
C16 C11 C12 C13 -1.1(6)
C2 C11 C12 C13 179.8(4)
F1 C12 C13 C14 -178.7(4)
C11 C12 C13 C14 1.9(6)
F1 C12 C13 Cl1 1.1(5)
C11 C12 C13 Cl1 -178.3(3)
C12 C13 C14 C15 -1.3(7)
Cl1 C13 C14 C15 178.9(4)
C13 C14 C15 C16 0.0(7)
C12 C11 C16 C15 -0.3(6)
C2 C11 C16 C15 178.9(4)
C14 C15 C16 C11 0.8(7)
C18 O2 C17 O1 -6.7(5)
C18 O2 C17 C3 172.8(3)
C4 C3 C17 O1 -174.3(4)
C2 C3 C17 O1 4.9(5)
C4 C3 C17 O2 6.3(5)
C2 C3 C17 O2 -174.5(3)
C17 O2 C18 C19 -87.9(5)
C7' C6' C5' C4' 0.3(6)
Cl2 C6' C5' C4' -179.7(3)
C5' C6' C7' C8' -1.3(6)
Cl2 C6' C7' C8' 178.7(3)
C6' C5' C4' C3' 0.6(6)
C2' N1' C9' O2' -173.9(4)
C8' N1' C9' O2' 4.6(6)
C2' N1' C9' C10' 6.8(6)
C8' N1' C9' C10' -174.7(4)
C6' C7' C8' C3' 1.6(5)
C6' C7' C8' N1' -178.4(4)
C9' N1' C8' C3' 178.7(3)
C2' N1' C8' C3' -2.6(4)
C9' N1' C8' C7' -1.3(6)
C2' N1' C8' C7' 177.4(4)
C7' C8' C3' C4' -0.8(5)
N1' C8' C3' C4' 179.2(3)
C7' C8' C3' C1 178.7(3)
N1' C8' C3' C1 -1.3(4)
C5' C4' C3' C8' -0.3(5)
C5' C4' C3' C1 -179.7(4)
C2' C1 C3' C8' 4.3(4)
C5 C1 C3' C8' 125.6(3)
C2 C1 C3' C8' -117.7(3)
C2' C1 C3' C4' -176.3(4)
C5 C1 C3' C4' -54.9(5)
C2 C1 C3' C4' 61.7(5)
C9' N1' C2' O1' 5.2(6)
C8' N1' C2' O1' -173.5(4)
C9' N1' C2' C1 -176.0(3)
C8' N1' C2' C1 5.3(4)
C3' C1 C2' O1' 173.1(4)
C5 C1 C2' O1' 49.3(5)
C2 C1 C2' O1' -67.8(5)
C3' C1 C2' N1' -5.7(3)
C5 C1 C2' N1' -129.5(3)
C2 C1 C2' N1' 113.4(3)
